data_4330391
loop_
_publ_author_name
'Alexander V. Anyushin'
'Dmitry A. Mainichev'
'Nikolay K. Moroz'
'Pavel A. Abramov'
'Dmitry Yu. Naumov'
'Maxim N. Sokolov'
'Vladimir P. Fedin'

_publ_section_title
;
 Cd2+ Complexation with P(CH2OH)3, OP(CH2OH)3, and (HOCH2)2PO2-:
 Coordination in Solution and Coordination Polymers
;
_journal_name_full 'Inorganic Chemistry'
_journal_page_first 9995
_journal_page_last 10003
_journal_paper_doi 10.1021/ic3014283
_journal_volume 51
_journal_year 2012
_chemical_formula_sum 'C3 H9 Cd1.5 Cl3 O4 P'
_chemical_formula_weight 415.02
_chemical_name_systematic
; 
 ? 
;
_space_group_IT_number 2
_symmetry_cell_setting triclinic
_symmetry_space_group_name_Hall '-P 1'
_symmetry_space_group_name_H-M 'P -1'
_atom_sites_solution_hydrogens geom
_atom_sites_solution_primary direct
_atom_sites_solution_secondary difmap
_audit_creation_method SHELXL-97
_cell_angle_alpha 72.2260(10)
_cell_angle_beta 87.0360(10)
_cell_angle_gamma 67.1360(10)
_cell_formula_units_Z 2
_cell_length_a 6.9101(3)
_cell_length_b 8.7737(3)
_cell_length_c 9.5432(4)
_cell_measurement_temperature 150(2)
_cell_volume 506.19(4)
_computing_cell_refinement 'SAINT (Bruker-AXS, 2004)'
_computing_data_collection 'APEX2 (Bruker-AXS, 2004)'
_computing_data_reduction 'SAINT (Bruker-AXS, 2004)'
_computing_molecular_graphics 'SHELXTL (Bruker-AXS, 2004)'
_computing_publication_material 'CIFTAB-97 (Sheldrick, 1998)'
_computing_structure_refinement 'SHELXL-97 (Sheldrick, 1998)'
_computing_structure_solution 'SHELXS-97 (Sheldrick, 1998)'
_diffrn_ambient_temperature 150(2)
_diffrn_detector_area_resol_mean 25
_diffrn_measured_fraction_theta_full 0.982
_diffrn_measured_fraction_theta_max 0.982
_diffrn_measurement_device_type 'Bruker Nonius X8Apex CCD'
_diffrn_measurement_method '\f scans'
_diffrn_radiation_monochromator graphite
_diffrn_radiation_probe x-ray
_diffrn_radiation_source 'fine-focus sealed tube'
_diffrn_radiation_type MoK\a
_diffrn_radiation_wavelength 0.71073
_diffrn_reflns_av_R_equivalents 0.0138
_diffrn_reflns_av_sigmaI/netI 0.0192
_diffrn_reflns_limit_h_max 10
_diffrn_reflns_limit_h_min -10
_diffrn_reflns_limit_k_max 12
_diffrn_reflns_limit_k_min -13
_diffrn_reflns_limit_l_max 14
_diffrn_reflns_limit_l_min -13
_diffrn_reflns_number 7088
_diffrn_reflns_theta_full 32.62
_diffrn_reflns_theta_max 32.62
_diffrn_reflns_theta_min 2.25
_diffrn_standards_decay_% 0
_diffrn_standards_number 0
_exptl_absorpt_coefficient_mu 4.103
_exptl_absorpt_correction_T_max 0.6844
_exptl_absorpt_correction_T_min 0.5597
_exptl_absorpt_correction_type multi-scan
_exptl_absorpt_process_details 'SADABS (Bruker-AXS, 2004)'
_exptl_crystal_colour colorless
_exptl_crystal_density_diffrn 2.723
_exptl_crystal_description block
_exptl_crystal_F_000 394
_exptl_crystal_size_max 0.16
_exptl_crystal_size_mid 0.16
_exptl_crystal_size_min 0.10
_refine_diff_density_max 0.929
_refine_diff_density_min -0.479
_refine_diff_density_rms 0.101
_refine_ls_extinction_method none
_refine_ls_goodness_of_fit_ref 1.040
_refine_ls_hydrogen_treatment constr
_refine_ls_matrix_type full
_refine_ls_number_parameters 115
_refine_ls_number_reflns 3647
_refine_ls_number_restraints 0
_refine_ls_restrained_S_all 1.040
_refine_ls_R_factor_all 0.0193
_refine_ls_R_factor_gt 0.0161
_refine_ls_shift/su_max 0.001
_refine_ls_shift/su_mean 0.000
_refine_ls_structure_factor_coef Fsqd
_refine_ls_weighting_details 'calc w=1/[\s^2^(Fo^2^)+(0.0176P)^2^+0.4469P] where P=(Fo^2^+2Fc^2^)/3'
_refine_ls_weighting_scheme calc
_refine_ls_wR_factor_gt 0.0401
_refine_ls_wR_factor_ref 0.0414
_reflns_number_gt 3336
_reflns_number_total 3647
_reflns_threshold_expression >2\s(I)
_cod_data_source_file ic3014283_si_001_1.cif
_cod_data_source_block 1
_cod_original_formula_sum 'C3 H9 Cd1.50 Cl3 O4 P'
_cod_database_code 4330391

loop_
_symmetry_equiv_pos_as_xyz
'x, y, z'
'-x, -y, -z'

loop_
_atom_site_label
_atom_site_type_symbol
_atom_site_fract_x
_atom_site_fract_y
_atom_site_fract_z
_atom_site_U_iso_or_equiv
_atom_site_adp_type
_atom_site_occupancy
_atom_site_symmetry_multiplicity
_atom_site_calc_flag
_atom_site_refinement_flags
Cd1 Cd 1.0000 0.5000 0.0000 0.01084(4) Uani 1 2 d S
Cd2 Cd 1.029156(17) 0.096803(14) 0.294735(12) 0.01099(3) Uani 1 1 d .
P1 P 1.71402(6) -0.24855(5) 0.22941(4) 0.00916(7) Uani 1 1 d .
C2 C 1.6144(3) -0.4055(2) 0.34433(19) 0.0145(3) Uani 1 1 d .
H2A H 1.7270 -0.5237 0.3685 0.017 Uiso 1 1 calc R
H2B H 1.5738 -0.3793 0.4380 0.017 Uiso 1 1 calc R
C3 C 1.5260(2) -0.0297(2) 0.21331(18) 0.0122(3) Uani 1 1 d .
H3A H 1.5115 -0.0130 0.3119 0.015 Uiso 1 1 calc R
H3B H 1.5784 0.0560 0.1489 0.015 Uiso 1 1 calc R
C1 C 1.9401(3) -0.2666(2) 0.33323(19) 0.0137(3) Uani 1 1 d .
H1A H 1.8961 -0.2378 0.4255 0.016 Uiso 1 1 calc R
H1B H 2.0479 -0.3870 0.3595 0.016 Uiso 1 1 calc R
O1 O 2.02526(19) -0.14760(17) 0.24253(15) 0.0158(2) Uani 1 1 d .
O3 O 1.32457(18) -0.00064(15) 0.15265(13) 0.0124(2) Uani 1 1 d .
O1X O 1.76104(18) -0.27440(15) 0.07943(13) 0.0121(2) Uani 1 1 d .
O2 O 1.4363(2) -0.40121(18) 0.27123(16) 0.0193(3) Uani 1 1 d .
Cl1 Cl 0.73114(6) 0.12018(5) 0.46806(4) 0.01400(7) Uani 1 1 d .
Cl2 Cl 1.17098(6) 0.33522(5) 0.27004(4) 0.01315(7) Uani 1 1 d .
Cl3 Cl 1.22940(6) 0.68324(5) -0.07191(5) 0.01715(8) Uani 1 1 d .

loop_
_atom_site_aniso_label
_atom_site_aniso_U_11
_atom_site_aniso_U_22
_atom_site_aniso_U_33
_atom_site_aniso_U_23
_atom_site_aniso_U_13
_atom_site_aniso_U_12
Cd1 0.01270(7) 0.00832(6) 0.01009(7) -0.00272(5) 0.00307(5) -0.00304(5)
Cd2 0.01151(5) 0.00983(5) 0.01095(5) -0.00220(4) 0.00180(4) -0.00438(4)
P1 0.00891(15) 0.00871(15) 0.00934(16) -0.00299(13) 0.00192(12) -0.00292(13)
C2 0.0161(7) 0.0127(7) 0.0140(7) -0.0034(5) 0.0041(6) -0.0058(6)
C3 0.0105(6) 0.0107(6) 0.0150(7) -0.0055(5) 0.0023(5) -0.0029(5)
C1 0.0143(7) 0.0131(6) 0.0142(7) -0.0043(5) 0.0000(5) -0.0057(5)
O1 0.0150(5) 0.0160(5) 0.0212(6) -0.0086(5) 0.0049(4) -0.0093(4)
O3 0.0109(5) 0.0116(5) 0.0128(5) -0.0035(4) 0.0006(4) -0.0027(4)
O1X 0.0137(5) 0.0108(5) 0.0098(5) -0.0037(4) 0.0022(4) -0.0024(4)
O2 0.0156(5) 0.0181(6) 0.0276(7) -0.0086(5) 0.0035(5) -0.0092(5)
Cl1 0.01124(15) 0.01523(16) 0.01183(16) -0.00240(13) 0.00187(12) -0.00283(12)
Cl2 0.01562(16) 0.01055(14) 0.01296(16) -0.00290(12) -0.00028(12) -0.00519(12)
Cl3 0.01595(17) 0.01703(17) 0.01645(18) 0.00157(14) -0.00303(13) -0.00899(14)

loop_
_atom_type_symbol
_atom_type_description
_atom_type_scat_dispersion_real
_atom_type_scat_dispersion_imag
_atom_type_scat_source
C C 0.0033 0.0016 'International Tables Vol C Tables 4.2.6.8 and 6.1.1.4'
H H 0.0000 0.0000 'International Tables Vol C Tables 4.2.6.8 and 6.1.1.4'
O O 0.0106 0.0060 'International Tables Vol C Tables 4.2.6.8 and 6.1.1.4'
P P 0.1023 0.0942 'International Tables Vol C Tables 4.2.6.8 and 6.1.1.4'
Cl Cl 0.1484 0.1585 'International Tables Vol C Tables 4.2.6.8 and 6.1.1.4'
Cd Cd -0.8075 1.2024 'International Tables Vol C Tables 4.2.6.8 and 6.1.1.4'

loop_
_geom_angle_atom_site_label_1
_geom_angle_atom_site_label_2
_geom_angle_atom_site_label_3
_geom_angle
_geom_angle_site_symmetry_1
_geom_angle_site_symmetry_3
O1X Cd1 O1X 180.00(5) 1_465 2_855
O1X Cd1 Cl3 92.93(3) 1_465 2_765
O1X Cd1 Cl3 87.07(3) 2_855 2_765
O1X Cd1 Cl3 87.07(3) 1_465 .
O1X Cd1 Cl3 92.92(3) 2_855 .
Cl3 Cd1 Cl3 180.0 2_765 .
O1X Cd1 Cl2 89.76(3) 1_465 .
O1X Cd1 Cl2 90.24(3) 2_855 .
Cl3 Cd1 Cl2 84.639(13) 2_765 .
Cl3 Cd1 Cl2 95.361(13) . .
O1X Cd1 Cl2 90.24(3) 1_465 2_765
O1X Cd1 Cl2 89.76(3) 2_855 2_765
Cl3 Cd1 Cl2 95.362(13) 2_765 2_765
Cl3 Cd1 Cl2 84.639(13) . 2_765
Cl2 Cd1 Cl2 180.0 . 2_765
O1 Cd2 O3 72.25(4) 1_455 .
O1 Cd2 Cl1 95.32(3) 1_455 .
O3 Cd2 Cl1 165.75(3) . .
O1 Cd2 Cl3 93.92(3) 1_455 2_765
O3 Cd2 Cl3 95.85(3) . 2_765
Cl1 Cd2 Cl3 91.858(14) . 2_765
O1 Cd2 Cl2 153.14(3) 1_455 .
O3 Cd2 Cl2 81.05(3) . .
Cl1 Cd2 Cl2 111.541(14) . .
Cl3 Cd2 Cl2 85.802(13) 2_765 .
O1 Cd2 Cl1 87.09(3) 1_455 2_756
O3 Cd2 Cl1 88.18(3) . 2_756
Cl1 Cd2 Cl1 84.158(13) . 2_756
Cl3 Cd2 Cl1 175.968(14) 2_765 2_756
Cl2 Cd2 Cl1 95.064(13) . 2_756
O1X P1 C3 111.64(7) . .
O1X P1 C2 111.24(8) . .
C3 P1 C2 109.40(8) . .
O1X P1 C1 114.16(7) . .
C3 P1 C1 102.77(8) . .
C2 P1 C1 107.20(8) . .
O2 C2 P1 111.20(11) . .
O2 C2 H2A 109.4 . .
P1 C2 H2A 109.4 . .
O2 C2 H2B 109.4 . .
P1 C2 H2B 109.4 . .
H2A C2 H2B 108.0 . .
O3 C3 P1 110.65(11) . .
O3 C3 H3A 109.5 . .
P1 C3 H3A 109.5 . .
O3 C3 H3B 109.5 . .
P1 C3 H3B 109.5 . .
H3A C3 H3B 108.1 . .
O1 C1 P1 108.09(11) . .
O1 C1 H1A 110.1 . .
P1 C1 H1A 110.1 . .
O1 C1 H1B 110.1 . .
P1 C1 H1B 110.1 . .
H1A C1 H1B 108.4 . .
C1 O1 Cd2 124.86(10) . 1_655
C3 O3 Cd2 116.26(9) . .
P1 O1X Cd1 133.89(7) . 1_645
Cd2 Cl1 Cd2 95.843(13) . 2_756
Cd2 Cl2 Cd1 91.683(13) . .
Cd2 Cl3 Cd1 92.082(13) 2_765 .

loop_
_geom_bond_atom_site_label_1
_geom_bond_atom_site_label_2
_geom_bond_distance
_geom_bond_site_symmetry_2
Cd1 O1X 2.3379(11) 1_465
Cd1 O1X 2.3379(11) 2_855
Cd1 Cl3 2.6005(4) 2_765
Cd1 Cl3 2.6005(4) .
Cd1 Cl2 2.6154(4) .
Cd1 Cl2 2.6154(4) 2_765
Cd2 O1 2.3549(13) 1_455
Cd2 O3 2.4088(12) .
Cd2 Cl1 2.5584(4) .
Cd2 Cl3 2.5781(4) 2_765
Cd2 Cl2 2.5806(4) .
Cd2 Cl1 2.6074(4) 2_756
P1 O1X 1.5160(12) .
P1 C3 1.8166(16) .
P1 C2 1.8194(17) .
P1 C1 1.8217(17) .
C2 O2 1.428(2) .
C2 H2A 0.9900 .
C2 H2B 0.9900 .
C3 O3 1.4336(19) .
C3 H3A 0.9900 .
C3 H3B 0.9900 .
C1 O1 1.435(2) .
C1 H1A 0.9900 .
C1 H1B 0.9900 .
O1 Cd2 2.3549(13) 1_655
O1X Cd1 2.3379(11) 1_645
Cl1 Cd2 2.6074(4) 2_756
Cl3 Cd2 2.5780(4) 2_765
